data_7701040
loop_
_publ_author_name
'Parasar, Devaborniny'
'Ponduru, Tharun T.'
'Noonikara-Poyil, Anurag'
'Jayaratna, Naleen B.'
'Dias, H. V. Rasika'

_publ_section_title
;
 Acetylene and terminal alkyne complexes of copper(i) supported by
 fluorinated pyrazolates: syntheses, structures, and transformations.
;
_journal_issue 42
_journal_name_full 'Dalton transactions (Cambridge, England : 2003)'
_journal_page_first 15782
_journal_page_last 15794
_journal_paper_doi 10.1039/c9dt03350e
_journal_volume 48
_journal_year 2019
_chemical_formula_moiety 'C19 H14 Cu2 F12 N4'
_chemical_formula_sum 'C19 H14 Cu2 F12 N4'
_chemical_formula_weight 653.42
_space_group_crystal_system monoclinic
_space_group_IT_number 14
_space_group_name_Hall '-P 2yn'
_space_group_name_H-M_alt 'P 1 21/n 1'
_symmetry_space_group_name_Hall '-P 2yn'
_symmetry_space_group_name_H-M 'P 1 21/n 1'
_atom_sites_solution_hydrogens mixed
_atom_sites_solution_primary dual
_audit_creation_date 2017-06-22
_audit_creation_method
;
Olex2 1.2
(compiled 2017.03.28 svn.r3405 for OlexSys, GUI svn.r5337)
;
_audit_update_record
;
2019-06-18 deposited with the CCDC.    2019-09-05 downloaded from the CCDC.
;
_cell_angle_alpha 90
_cell_angle_beta 90.7460(10)
_cell_angle_gamma 90
_cell_formula_units_Z 4
_cell_length_a 11.0850(4)
_cell_length_b 14.3949(5)
_cell_length_c 14.0223(4)
_cell_measurement_reflns_used 9926
_cell_measurement_temperature 100(2)
_cell_measurement_theta_max 33.21
_cell_measurement_theta_min 3.18
_cell_volume 2237.31(13)
_computing_cell_refinement 'SAINT v8.37A (Bruker, 2015)'
_computing_data_reduction 'SAINT v8.37A (Bruker, 2015)'
_computing_molecular_graphics 'Olex2 (Dolomanov et al., 2009)'
_computing_publication_material 'Olex2 (Dolomanov et al., 2009)'
_computing_structure_refinement 'ShelXL (Sheldrick, 2015)'
_computing_structure_solution 'ShelXT (Sheldrick, 2015)'
_diffrn_ambient_temperature 100.0
_diffrn_detector_area_resol_mean 8
_diffrn_measured_fraction_theta_full 0.998
_diffrn_measured_fraction_theta_max 0.996
_diffrn_measurement_device_type 'Bruker D8 Quest with a Photon 100 CMOS detector'
_diffrn_measurement_method '\f and \w scans'
_diffrn_radiation_monochromator graphite
_diffrn_radiation_type MoK\a
_diffrn_radiation_wavelength 0.71073
_diffrn_reflns_av_R_equivalents 0.0223
_diffrn_reflns_av_unetI/netI 0.0200
_diffrn_reflns_Laue_measured_fraction_full 0.998
_diffrn_reflns_Laue_measured_fraction_max 0.996
_diffrn_reflns_limit_h_max 16
_diffrn_reflns_limit_h_min -17
_diffrn_reflns_limit_k_max 22
_diffrn_reflns_limit_k_min -22
_diffrn_reflns_limit_l_max 21
_diffrn_reflns_limit_l_min -21
_diffrn_reflns_number 36294
_diffrn_reflns_point_group_measured_fraction_full 0.998
_diffrn_reflns_point_group_measured_fraction_max 0.996
_diffrn_reflns_theta_full 25.242
_diffrn_reflns_theta_max 33.230
_diffrn_reflns_theta_min 2.830
_diffrn_source 'sealed tube'
_diffrn_standards_number 0
_exptl_absorpt_coefficient_mu 2.017
_exptl_absorpt_correction_T_max 0.7465
_exptl_absorpt_correction_T_min 0.6382
_exptl_absorpt_correction_type multi-scan
_exptl_absorpt_process_details
'SADABS-2016/2 (Bruker,2016/2) was used for absorption correction. wR2(int) was 0.0632 before and 0.0467 after correction. The Ratio of minimum to maximum transmission is 0.8549. The \l/2 correction factor is Not present.'
_exptl_crystal_density_diffrn 1.940
_exptl_crystal_description parallelpipeds
_exptl_crystal_F_000 1288
_exptl_crystal_size_max 0.26
_exptl_crystal_size_mid 0.22
_exptl_crystal_size_min 0.14
_refine_diff_density_max 0.452
_refine_diff_density_min -0.843
_refine_diff_density_rms 0.107
_refine_ls_extinction_method none
_refine_ls_goodness_of_fit_ref 1.060
_refine_ls_hydrogen_treatment mixed
_refine_ls_matrix_type full
_refine_ls_number_parameters 342
_refine_ls_number_reflns 8553
_refine_ls_number_restraints 0
_refine_ls_restrained_S_all 1.060
_refine_ls_R_factor_all 0.0352
_refine_ls_R_factor_gt 0.0279
_refine_ls_shift/su_max 0.002
_refine_ls_shift/su_mean 0.000
_refine_ls_structure_factor_coef Fsqd
_refine_ls_weighting_details 'w=1/[\s^2^(Fo^2^)+(0.0367P)^2^+1.0853P] where P=(Fo^2^+2Fc^2^)/3'
_refine_ls_weighting_scheme calc
_refine_ls_wR_factor_gt 0.0704
_refine_ls_wR_factor_ref 0.0740
_reflns_Friedel_coverage 0.000
_reflns_number_gt 7340
_reflns_number_total 8553
_reflns_threshold_expression 'I > 2\s(I)'
_cod_data_source_file c9dt03350e2.cif
_cod_data_source_block rad518_0m_a
_cod_depositor_comments 'Adding full bibliography for 7701037--7701042.cif.'
_cod_database_code 7701040
_shelx_shelxl_version_number 2014/7
_shelx_space_group_comment
;
The symmetry employed for this shelxl refinement is uniquely defined
by the following loop, which should always be used as a source of
symmetry information in preference to the above space-group names.
They are only intended as comments.
;
_shelx_estimated_absorpt_t_max 0.765
_shelx_estimated_absorpt_t_min 0.622
_olex2_refinement_description
;
1. Fixed Uiso
 At 1.2 times of:
  All C(H) groups, All C(H,H) groups
2.a Secondary CH2 refined with riding coordinates:
 C13(H13A,H13B), C14(H14A,H14B), C15(H15A,H15B), C16(H16A,H16B), C17(H17A,H17B)
2.b Aromatic/amide H refined with riding coordinates:
 C2(H2), C7(H7)
;
_olex2_submission_special_instructions 'No special instructions were received'

loop_
_space_group_symop_operation_xyz
'x, y, z'
'-x+1/2, y+1/2, -z+1/2'
'-x, -y, -z'
'x-1/2, -y-1/2, z-1/2'

loop_
_atom_site_label
_atom_site_type_symbol
_atom_site_fract_x
_atom_site_fract_y
_atom_site_fract_z
_atom_site_U_iso_or_equiv
_atom_site_adp_type
_atom_site_occupancy
_atom_site_site_symmetry_order
_atom_site_calc_flag
_atom_site_refinement_flags_posn
Cu1 Cu 0.28902(2) 0.51993(2) 0.41231(2) 0.01289(4) Uani 1 1 d .
Cu2 Cu 0.45342(2) 0.52273(2) 0.23199(2) 0.01332(4) Uani 1 1 d .
F1 F 0.36850(11) 0.81600(7) 0.56552(7) 0.0375(2) Uani 1 1 d .
F2 F 0.36397(10) 0.67114(7) 0.60169(6) 0.0313(2) Uani 1 1 d .
F3 F 0.22215(8) 0.72934(8) 0.51518(7) 0.0358(2) Uani 1 1 d .
F4 F 0.65142(11) 0.82183(7) 0.24992(10) 0.0470(3) Uani 1 1 d .
F5 F 0.71417(9) 0.68161(9) 0.25254(10) 0.0490(3) Uani 1 1 d .
F6 F 0.56964(11) 0.71980(11) 0.15829(8) 0.0503(3) Uani 1 1 d .
F7 F 0.00582(9) 0.59436(7) 0.39137(8) 0.0364(2) Uani 1 1 d .
F8 F -0.01544(9) 0.44802(7) 0.37737(8) 0.0337(2) Uani 1 1 d .
F9 F -0.11401(8) 0.53874(10) 0.28375(9) 0.0443(3) Uani 1 1 d .
F10 F 0.34470(10) 0.59227(7) 0.02750(6) 0.0322(2) Uani 1 1 d .
F11 F 0.31395(10) 0.44677(6) 0.01319(6) 0.03021(19) Uani 1 1 d .
F12 F 0.17611(10) 0.54254(9) -0.03180(7) 0.0397(2) Uani 1 1 d .
N1 N 0.38941(9) 0.63270(7) 0.39443(7) 0.01386(17) Uani 1 1 d .
N2 N 0.46220(9) 0.63361(7) 0.31736(7) 0.01465(17) Uani 1 1 d .
N3 N 0.20666(9) 0.52069(7) 0.28753(7) 0.01386(17) Uani 1 1 d .
N4 N 0.27794(9) 0.52096(7) 0.20995(7) 0.01425(17) Uani 1 1 d .
C1 C 0.41000(11) 0.71153(8) 0.44348(9) 0.0170(2) Uani 1 1 d .
C2 C 0.49584(12) 0.76570(9) 0.39924(10) 0.0205(2) Uani 1 1 d .
H2 H 0.5265 0.8246 0.4182 0.025 Uiso 1 1 calc R
C3 C 0.52595(11) 0.71296(9) 0.32061(9) 0.0181(2) Uani 1 1 d .
C4 C 0.34086(13) 0.73162(10) 0.53105(9) 0.0220(2) Uani 1 1 d .
C5 C 0.61503(13) 0.73394(10) 0.24528(12) 0.0269(3) Uani 1 1 d .
C6 C 0.09161(11) 0.52494(8) 0.25681(9) 0.0162(2) Uani 1 1 d .
C7 C 0.08540(11) 0.52831(9) 0.15778(10) 0.0188(2) Uani 1 1 d .
H7 H 0.0159 0.5318 0.1176 0.023 Uiso 1 1 calc R
C8 C 0.20602(11) 0.52536(8) 0.13214(9) 0.0163(2) Uani 1 1 d .
C9 C -0.00807(12) 0.52620(9) 0.32709(11) 0.0210(2) Uani 1 1 d .
C10 C 0.26038(13) 0.52643(9) 0.03558(9) 0.0202(2) Uani 1 1 d .
C11 C 0.32939(13) 0.45798(10) 0.53243(9) 0.0216(2) Uani 1 1 d .
C12 C 0.27062(12) 0.40133(9) 0.48570(9) 0.0189(2) Uani 1 1 d .
C13 C 0.21382(13) 0.31291(9) 0.45404(10) 0.0223(2) Uani 1 1 d .
H13A H 0.1270 0.3148 0.4695 0.027 Uiso 1 1 calc R
H13B H 0.2506 0.2611 0.4906 0.027 Uiso 1 1 calc R
C14 C 0.22641(12) 0.29269(9) 0.34721(10) 0.0199(2) Uani 1 1 d .
H14A H 0.1942 0.2298 0.3339 0.024 Uiso 1 1 calc R
H14B H 0.1763 0.3377 0.3109 0.024 Uiso 1 1 calc R
C15 C 0.35555(11) 0.29793(9) 0.31127(9) 0.0191(2) Uani 1 1 d .
H15A H 0.3929 0.3567 0.3334 0.023 Uiso 1 1 calc R
H15B H 0.4029 0.2459 0.3388 0.023 Uiso 1 1 calc R
C16 C 0.36088(12) 0.29334(9) 0.20276(10) 0.0203(2) Uani 1 1 d .
H16A H 0.3015 0.3378 0.1757 0.024 Uiso 1 1 calc R
H16B H 0.3366 0.2303 0.1819 0.024 Uiso 1 1 calc R
C17 C 0.48538(13) 0.31520(10) 0.16187(10) 0.0233(2) Uani 1 1 d .
H17A H 0.5419 0.2653 0.1815 0.028 Uiso 1 1 calc R
H17B H 0.4790 0.3140 0.0914 0.028 Uiso 1 1 calc R
C18 C 0.53759(11) 0.40577(9) 0.19140(9) 0.0190(2) Uani 1 1 d .
C19 C 0.61169(11) 0.46482(10) 0.21632(10) 0.0206(2) Uani 1 1 d .
H19 H 0.687(2) 0.4926(15) 0.2309(17) 0.036(6) Uiso 1 1 d .
H11 H 0.379(3) 0.4846(17) 0.579(2) 0.053(7) Uiso 1 1 d .

loop_
_atom_site_aniso_label
_atom_site_aniso_U_11
_atom_site_aniso_U_22
_atom_site_aniso_U_33
_atom_site_aniso_U_23
_atom_site_aniso_U_13
_atom_site_aniso_U_12
Cu1 0.01118(6) 0.01479(7) 0.01266(7) 0.00123(5) -0.00072(5) -0.00104(5)
Cu2 0.01062(6) 0.01663(7) 0.01269(7) 0.00018(5) -0.00045(5) 0.00084(5)
F1 0.0555(7) 0.0244(4) 0.0325(5) -0.0141(4) 0.0006(4) 0.0030(4)
F2 0.0436(5) 0.0329(5) 0.0173(4) 0.0017(3) -0.0012(3) 0.0068(4)
F3 0.0214(4) 0.0634(7) 0.0226(4) -0.0092(4) 0.0021(3) 0.0086(4)
F4 0.0413(6) 0.0270(5) 0.0731(8) 0.0120(5) 0.0196(6) -0.0131(4)
F5 0.0217(5) 0.0451(6) 0.0808(9) 0.0235(6) 0.0223(5) 0.0090(4)
F6 0.0390(6) 0.0826(9) 0.0295(5) 0.0068(6) 0.0134(4) -0.0182(6)
F7 0.0342(5) 0.0312(5) 0.0442(6) -0.0126(4) 0.0194(4) -0.0092(4)
F8 0.0300(5) 0.0253(4) 0.0462(6) 0.0113(4) 0.0130(4) 0.0003(4)
F9 0.0100(4) 0.0759(8) 0.0469(6) 0.0133(6) -0.0019(4) 0.0060(4)
F10 0.0465(6) 0.0268(4) 0.0235(4) -0.0044(3) 0.0108(4) -0.0101(4)
F11 0.0463(6) 0.0206(4) 0.0238(4) -0.0039(3) 0.0032(4) 0.0088(4)
F12 0.0380(5) 0.0637(7) 0.0172(4) 0.0027(4) -0.0105(4) 0.0154(5)
N1 0.0127(4) 0.0151(4) 0.0138(4) 0.0000(3) -0.0006(3) -0.0009(3)
N2 0.0122(4) 0.0160(4) 0.0157(4) 0.0017(3) 0.0001(3) -0.0003(3)
N3 0.0107(4) 0.0155(4) 0.0153(4) 0.0013(3) -0.0016(3) 0.0000(3)
N4 0.0124(4) 0.0162(4) 0.0142(4) -0.0002(3) -0.0020(3) 0.0008(3)
C1 0.0165(5) 0.0160(5) 0.0183(5) -0.0021(4) -0.0033(4) 0.0013(4)
C2 0.0187(5) 0.0141(5) 0.0286(6) -0.0005(4) -0.0048(5) -0.0018(4)
C3 0.0134(5) 0.0169(5) 0.0240(6) 0.0037(4) -0.0010(4) -0.0020(4)
C4 0.0252(6) 0.0229(6) 0.0177(5) -0.0037(4) -0.0037(4) 0.0038(5)
C5 0.0183(6) 0.0250(6) 0.0374(8) 0.0086(6) 0.0056(5) -0.0037(5)
C6 0.0117(5) 0.0151(5) 0.0217(5) 0.0010(4) -0.0036(4) 0.0001(4)
C7 0.0149(5) 0.0188(5) 0.0225(6) -0.0001(4) -0.0076(4) 0.0009(4)
C8 0.0169(5) 0.0154(5) 0.0166(5) 0.0001(4) -0.0054(4) 0.0015(4)
C9 0.0123(5) 0.0202(6) 0.0305(7) 0.0023(5) -0.0003(4) -0.0001(4)
C10 0.0249(6) 0.0196(5) 0.0159(5) -0.0009(4) -0.0056(4) 0.0036(4)
C11 0.0255(6) 0.0232(6) 0.0160(5) 0.0051(4) -0.0036(4) -0.0005(5)
C12 0.0191(5) 0.0192(5) 0.0185(5) 0.0051(4) 0.0011(4) -0.0001(4)
C13 0.0240(6) 0.0181(5) 0.0247(6) 0.0046(5) 0.0008(5) -0.0058(5)
C14 0.0191(5) 0.0163(5) 0.0240(6) 0.0020(4) -0.0035(4) -0.0032(4)
C15 0.0179(5) 0.0171(5) 0.0222(6) -0.0002(4) -0.0037(4) 0.0009(4)
C16 0.0212(6) 0.0172(5) 0.0224(6) -0.0031(4) -0.0034(4) 0.0010(4)
C17 0.0229(6) 0.0220(6) 0.0249(6) -0.0071(5) 0.0013(5) 0.0042(5)
C18 0.0169(5) 0.0234(6) 0.0169(5) -0.0011(4) 0.0015(4) 0.0061(4)
C19 0.0126(5) 0.0274(6) 0.0217(6) -0.0024(5) 0.0013(4) 0.0038(4)

loop_
_atom_type_symbol
_atom_type_description
_atom_type_scat_dispersion_real
_atom_type_scat_dispersion_imag
_atom_type_scat_source
C C 0.0033 0.0016 'International Tables Vol C Tables 4.2.6.8 and 6.1.1.4'
H H 0.0000 0.0000 'International Tables Vol C Tables 4.2.6.8 and 6.1.1.4'
Cu Cu 0.3201 1.2651 'International Tables Vol C Tables 4.2.6.8 and 6.1.1.4'
F F 0.0171 0.0103 'International Tables Vol C Tables 4.2.6.8 and 6.1.1.4'
N N 0.0061 0.0033 'International Tables Vol C Tables 4.2.6.8 and 6.1.1.4'

loop_
_geom_angle_atom_site_label_1
_geom_angle_atom_site_label_2
_geom_angle_atom_site_label_3
_geom_angle
N1 Cu1 C12 145.25(5)
N3 Cu1 N1 97.92(4)
N3 Cu1 C12 114.39(5)
C11 Cu1 N1 111.08(5)
C11 Cu1 N3 150.47(5)
C11 Cu1 C12 36.12(6)
N2 Cu2 C18 145.07(5)
N4 Cu2 N2 98.34(4)
N4 Cu2 C18 113.99(5)
C19 Cu2 N2 111.77(5)
C19 Cu2 N4 149.70(5)
C19 Cu2 C18 36.07(6)
N2 N1 Cu1 116.64(7)
C1 N1 Cu1 135.79(9)
C1 N1 N2 107.48(10)
N1 N2 Cu2 116.41(7)
C3 N2 Cu2 136.17(9)
C3 N2 N1 107.40(10)
N4 N3 Cu1 116.56(7)
C6 N3 Cu1 135.66(9)
C6 N3 N4 107.71(10)
N3 N4 Cu2 117.43(7)
C8 N4 Cu2 134.60(9)
C8 N4 N3 107.84(10)
N1 C1 C2 111.06(11)
N1 C1 C4 120.09(11)
C2 C1 C4 128.81(12)
C1 C2 H2 128.6
C3 C2 C1 102.86(11)
C3 C2 H2 128.6
N2 C3 C2 111.19(11)
N2 C3 C5 120.17(12)
C2 C3 C5 128.64(12)
F1 C4 C1 110.89(12)
F2 C4 F1 106.33(11)
F2 C4 C1 112.89(11)
F3 C4 F1 107.63(12)
F3 C4 F2 106.63(12)
F3 C4 C1 112.12(11)
F4 C5 F5 106.51(13)
F4 C5 C3 111.26(13)
F5 C5 C3 112.64(12)
F6 C5 F4 107.56(14)
F6 C5 F5 106.56(15)
F6 C5 C3 111.97(12)
N3 C6 C7 110.89(11)
N3 C6 C9 119.87(11)
C7 C6 C9 129.24(11)
C6 C7 H7 128.6
C8 C7 C6 102.83(11)
C8 C7 H7 128.6
N4 C8 C7 110.73(11)
N4 C8 C10 119.71(11)
C7 C8 C10 129.56(11)
F7 C9 C6 111.97(11)
F8 C9 F7 105.66(13)
F8 C9 C6 113.03(11)
F9 C9 F7 107.55(12)
F9 C9 F8 107.30(11)
F9 C9 C6 110.98(12)
F10 C10 F12 107.41(12)
F10 C10 C8 112.08(11)
F11 C10 F10 106.04(12)
F11 C10 F12 106.97(11)
F11 C10 C8 113.12(11)
F12 C10 C8 110.87(12)
Cu1 C11 H11 123.0(16)
C12 C11 Cu1 74.28(8)
C12 C11 H11 162.2(16)
C11 C12 Cu1 69.61(8)
C11 C12 C13 161.54(13)
C13 C12 Cu1 128.44(9)
C12 C13 H13A 108.7
C12 C13 H13B 108.7
C12 C13 C14 114.26(11)
H13A C13 H13B 107.6
C14 C13 H13A 108.7
C14 C13 H13B 108.7
C13 C14 H14A 108.7
C13 C14 H14B 108.7
H14A C14 H14B 107.6
C15 C14 C13 114.26(11)
C15 C14 H14A 108.7
C15 C14 H14B 108.7
C14 C15 H15A 109.2
C14 C15 H15B 109.2
H15A C15 H15B 107.9
C16 C15 C14 112.10(11)
C16 C15 H15A 109.2
C16 C15 H15B 109.2
C15 C16 H16A 108.7
C15 C16 H16B 108.7
C15 C16 C17 114.26(11)
H16A C16 H16B 107.6
C17 C16 H16A 108.7
C17 C16 H16B 108.7
C16 C17 H17A 108.5
C16 C17 H17B 108.5
H17A C17 H17B 107.5
C18 C17 C16 115.19(11)
C18 C17 H17A 108.5
C18 C17 H17B 108.5
C17 C18 Cu2 129.36(9)
C19 C18 Cu2 69.60(8)
C19 C18 C17 160.71(13)
Cu2 C19 H19 125.9(14)
C18 C19 Cu2 74.33(8)
C18 C19 H19 159.7(14)

loop_
_geom_bond_atom_site_label_1
_geom_bond_atom_site_label_2
_geom_bond_distance
Cu1 N1 1.9858(10)
Cu1 N3 1.9630(10)
Cu1 C11 1.9527(13)
Cu1 C12 2.0053(12)
Cu2 N2 1.9967(10)
Cu2 N4 1.9658(10)
Cu2 C18 2.0108(13)
Cu2 C19 1.9574(13)
F1 C4 1.3413(16)
F2 C4 1.3409(16)
F3 C4 1.3322(17)
F4 C5 1.3293(18)
F5 C5 1.3352(18)
F6 C5 1.329(2)
F7 C9 1.3398(17)
F8 C9 1.3311(16)
F9 C9 1.3276(16)
F10 C10 1.3371(17)
F11 C10 1.3308(15)
F12 C10 1.3402(15)
N1 N2 1.3572(14)
N1 C1 1.3449(15)
N2 C3 1.3436(15)
N3 N4 1.3528(14)
N3 C6 1.3422(15)
N4 C8 1.3443(15)
C1 C2 1.3833(18)
C1 C4 1.4843(19)
C2 H2 0.9500
C2 C3 1.3831(19)
C3 C5 1.4864(19)
C6 C7 1.3903(18)
C6 C9 1.4901(19)
C7 H7 0.9500
C7 C8 1.3897(18)
C8 C10 1.4894(19)
C11 C12 1.2279(19)
C11 H11 0.93(3)
C12 C13 1.4853(18)
C13 H13A 0.9900
C13 H13B 0.9900
C13 C14 1.534(2)
C14 H14A 0.9900
C14 H14B 0.9900
C14 C15 1.5256(18)
C15 H15A 0.9900
C15 H15B 0.9900
C15 C16 1.5249(19)
C16 H16A 0.9900
C16 H16B 0.9900
C16 C17 1.534(2)
C17 H17A 0.9900
C17 H17B 0.9900
C17 C18 1.4832(19)
C18 C19 1.2296(19)
C19 H19 0.95(2)
